data_7012868
loop_
_publ_author_name
'Anna M. Williamson'
'Gareth R. Owen'
'D. Michael P. Mingos'
'Ram\'on Vilar'
'Andrew J. P. White'
'David J. Williams'

_publ_section_title
;
 Synthesis and structural characterisation of the palladium cluster
 compounds [Pd3(\m-SO2)2(\m-PPh2py)2(PBz3)2] and
 [Pd4(\m-SO2)2(\m3-S)(CNR)(PBz3)4]&#x00A0;(R =tBu, 2,6-dimethylphenyl
 and cyclohexyl)
;
_journal_issue 12
_journal_name_full 'Dalton Trans.'
_journal_page_first 2526
_journal_page_last 2532
_journal_paper_doi 10.1039/b302034g
_journal_year 2003
_chemical_formula_sum 'C92.5 H101 N O5.5 P4 Pd4 S3'
_chemical_formula_weight 1960.40
_chemical_name_systematic
; 
? 
;
_space_group_IT_number 2
_symmetry_cell_setting triclinic
_symmetry_space_group_name_Hall '-P 1'
_symmetry_space_group_name_H-M 'P -1'
_atom_sites_solution_hydrogens geom
_atom_sites_solution_primary direct
_atom_sites_solution_secondary difmap
_audit_creation_method SHELXL
_cell_angle_alpha 71.32(2)
_cell_angle_beta 85.57(2)
_cell_angle_gamma 87.920(14)
_cell_formula_units_Z 2
_cell_length_a 13.822(3)
_cell_length_b 15.464(4)
_cell_length_c 23.567(7)
_cell_measurement_reflns_used 21
_cell_measurement_temperature 293(2)
_cell_measurement_theta_max 27.83
_cell_measurement_theta_min 11.11
_cell_volume 4757(2)
_computing_cell_refinement 'Siemens XSCANS'
_computing_data_collection 'Siemens XSCANS'
_computing_data_reduction 'Siemens SHELXTL'
_computing_molecular_graphics 'Siemens SHELXTL'
_computing_publication_material 'Siemens SHELXTL'
_computing_structure_refinement 'SHELXL-93 (Sheldrick, 1993)'
_computing_structure_solution 'SHELXS-86 (Sheldrick, 1990)'
_diffrn_ambient_temperature 293(2)
_diffrn_measurement_device 'Siemens P4'
_diffrn_measurement_method '\w scans'
_diffrn_radiation_monochromator graphite
_diffrn_radiation_source 'fine-focus sealed tube'
_diffrn_radiation_type CuK\a
_diffrn_radiation_wavelength 1.54178
_diffrn_reflns_av_R_equivalents 0.0909
_diffrn_reflns_av_sigmaI/netI 0.1128
_diffrn_reflns_limit_h_max 15
_diffrn_reflns_limit_h_min -13
_diffrn_reflns_limit_k_max 16
_diffrn_reflns_limit_k_min -16
_diffrn_reflns_limit_l_max 26
_diffrn_reflns_limit_l_min -18
_diffrn_reflns_number 14632
_diffrn_reflns_theta_max 60.00
_diffrn_reflns_theta_min 1.98
_diffrn_standards_interval_count 97
_diffrn_standards_number 3
_exptl_absorpt_coefficient_mu 7.628
_exptl_absorpt_correction_T_max 0.4643
_exptl_absorpt_correction_T_min 0.0465
_exptl_absorpt_correction_type empirical
_exptl_crystal_colour Orange/red
_exptl_crystal_density_diffrn 1.369
_exptl_crystal_description rhombs
_exptl_crystal_F_000 1998
_exptl_crystal_size_max 0.40
_exptl_crystal_size_mid 0.23
_exptl_crystal_size_min 0.23
_refine_diff_density_max 1.309
_refine_diff_density_min -1.206
_refine_diff_density_rms 0.135
_refine_ls_extinction_coef 0.00134(12)
_refine_ls_extinction_expression Fc^*^=kFc[1+0.001xFc^2^\l^3^/sin(2\q)]^-1/4^
_refine_ls_extinction_method SHELXL
_refine_ls_goodness_of_fit_all 1.033
_refine_ls_goodness_of_fit_obs 1.128
_refine_ls_matrix_type full
_refine_ls_number_parameters 901
_refine_ls_number_reflns 12361
_refine_ls_number_restraints 148
_refine_ls_restrained_S_all 1.078
_refine_ls_restrained_S_obs 1.118
_refine_ls_R_factor_all 0.1446
_refine_ls_R_factor_obs 0.0890
_refine_ls_shift/esd_max 0.024
_refine_ls_shift/esd_mean 0.001
_refine_ls_structure_factor_coef Fsqd
_refine_ls_weighting_details 'w=1/[\s^2^(Fo^2^)+(0.1401P)^2^+0.0000P] where P=(Fo^2^+2Fc^2^)/3'
_refine_ls_weighting_scheme calc
_refine_ls_wR_factor_all 0.2663
_refine_ls_wR_factor_obs 0.2158
_reflns_number_observed 8535
_reflns_number_total 13957
_reflns_observed_criterion >2sigma(I)
_cod_data_source_file b302034g.txt
_cod_data_source_block Compound_7
_cod_depositor_comments
;
The following automatic conversions were performed:
'_symmetry_cell_setting' value 'Triclinic' changed to 'triclinic'
according to '/home/saulius/struct/CIF-dictionaries/cif_core.dic'
dictionary named 'cif_core.dic' version 2.4.1 from
2010-06-29.

'_exptl_absorpt_correction_type' value 'Empirical' changed to
'empirical' according to
'/home/saulius/struct/CIF-dictionaries/cif_core.dic' dictionary named
'cif_core.dic' version 2.4.1 from 2010-06-29.

Automatic conversion script
Id: cif_fix_enum 1527 2010-12-29 10:47:43Z saulius 

The following automatic conversions were performed:

'_refine_ls_weighting_scheme' value 'calc
w=1/[\s^2^(Fo^2^)+(0.1401P)^2^+0.0000P] where P=(Fo^2^+2Fc^2^)/3' was
changed to 'calc'. New tag '_refine_ls_weighting_details' was
created. The value of the new tag was set to
'w=1/[\s^2^(Fo^2^)+(0.1401P)^2^+0.0000P] where P=(Fo^2^+2Fc^2^)/3'.

Automatic conversion script
Id: cif_fix_values 3143 2015-03-26 13:38:13Z robertas 
;
_cod_original_cell_volume 4757.3(20)
_cod_original_sg_symbol_H-M P-1
_cod_original_formula_sum 'C92.50 H101 N O5.50 P4 S3 Pd4'
_cod_database_code 7012868

loop_
_symmetry_equiv_pos_as_xyz
'x, y, z'
'-x, -y, -z'

loop_
_atom_site_aniso_label
_atom_site_aniso_U_11
_atom_site_aniso_U_22
_atom_site_aniso_U_33
_atom_site_aniso_U_23
_atom_site_aniso_U_13
_atom_site_aniso_U_12
Pd1 0.0738(8) 0.0547(4) 0.0642(5) -0.0225(4) -0.0067(5) -0.0003(4)
Pd2 0.0665(7) 0.0566(4) 0.0605(5) -0.0165(4) -0.0060(5) -0.0026(4)
Pd3 0.0691(8) 0.0601(4) 0.0590(5) -0.0185(4) -0.0027(5) -0.0049(5)
Pd4 0.0699(8) 0.0522(4) 0.0631(5) -0.0139(4) -0.0062(5) -0.0002(4)
S1 0.070(3) 0.066(2) 0.071(2) -0.0208(13) -0.011(2) -0.007(2)
S2 0.065(3) 0.070(2) 0.073(2) -0.0095(14) -0.007(2) -0.005(2)
O1 0.094(10) 0.122(8) 0.076(7) -0.018(6) 0.001(7) 0.007(7)
O2 0.095(9) 0.063(5) 0.114(8) -0.019(5) -0.021(7) -0.013(5)
S3 0.075(3) 0.0635(15) 0.0520(15) -0.0121(12) -0.003(2) -0.006(2)
O3 0.107(10) 0.061(5) 0.093(7) -0.009(5) -0.009(7) 0.010(6)
O4 0.094(9) 0.091(6) 0.068(6) -0.022(5) -0.026(6) -0.010(6)
P1 0.090(3) 0.0552(14) 0.058(2) -0.0207(12) -0.007(2) -0.005(2)
P2 0.059(2) 0.0619(15) 0.076(2) -0.0220(14) -0.004(2) -0.003(2)
P3 0.072(3) 0.063(2) 0.067(2) -0.0182(14) 0.003(2) -0.008(2)
P4 0.080(3) 0.0576(15) 0.060(2) -0.0125(13) -0.006(2) 0.003(2)
C1 0.070(12) 0.087(9) 0.066(8) -0.020(7) -0.003(8) 0.013(8)
N1 0.126(16) 0.104(10) 0.116(12) -0.045(9) -0.033(11) 0.044(11)
C2 0.232(12) 0.226(12) 0.233(12) -0.077(8) -0.013(8) 0.010(8)
C3 0.232(13) 0.238(12) 0.234(12) -0.079(8) -0.014(8) 0.014(8)
C4 0.251(13) 0.250(12) 0.249(13) -0.077(8) -0.012(8) 0.002(8)
C5 0.252(13) 0.243(12) 0.246(13) -0.080(8) -0.018(8) 0.004(8)
C6 0.249(13) 0.248(12) 0.245(13) -0.077(8) -0.018(8) 0.008(8)
C7 0.242(13) 0.249(12) 0.247(12) -0.074(8) -0.013(8) 0.011(8)
C8 0.100(14) 0.071(7) 0.075(9) -0.028(7) 0.013(9) -0.010(8)
C9 0.073(19) 0.078(13) 0.054(12) 0.010(10) -0.011(11) -0.009(13)
C10 0.159(54) 0.119(34) 0.138(42) -0.024(22) 0.066(34) -0.071(32)
C11 0.127(41) 0.207(49) 0.132(34) -0.038(33) 0.024(30) -0.036(36)
C12 0.170(46) 0.206(45) 0.170(40) -0.134(39) 0.057(35) -0.019(37)
C13 0.170(40) 0.153(28) 0.119(25) -0.090(24) 0.083(28) -0.056(28)
C14 0.110(25) 0.080(15) 0.094(18) -0.040(13) 0.001(19) -0.032(15)
C15 0.140(17) 0.075(7) 0.075(9) -0.037(7) -0.063(10) 0.018(9)
C16 0.089(27) 0.077(14) 0.078(18) -0.024(11) -0.016(17) -0.006(16)
C17 0.118(35) 0.107(23) 0.082(19) -0.036(16) -0.051(21) 0.031(26)
C18 0.131(37) 0.118(24) 0.094(23) -0.051(19) -0.002(25) -0.003(25)
C19 0.049(20) 0.122(24) 0.154(33) -0.052(23) -0.018(21) -0.002(17)
C20 0.066(24) 0.145(30) 0.092(22) -0.049(21) -0.009(19) 0.002(22)
C21 0.091(25) 0.053(11) 0.055(12) -0.025(9) -0.019(14) -0.001(16)
C22 0.107(14) 0.067(7) 0.069(8) -0.023(6) -0.015(9) -0.017(8)
C23 0.105(17) 0.079(10) 0.139(17) -0.017(10) 0.013(14) -0.006(11)
C24 0.181(28) 0.066(9) 0.179(24) -0.019(12) -0.064(21) 0.000(13)
C25 0.186(30) 0.104(15) 0.169(24) 0.018(15) -0.100(23) 0.010(16)
C26 0.231(34) 0.086(12) 0.135(19) 0.014(12) -0.090(21) -0.024(16)
C27 0.154(20) 0.066(7) 0.080(10) 0.011(7) -0.037(12) -0.033(10)
C28 0.097(13) 0.058(6) 0.080(9) -0.019(6) -0.007(9) -0.005(7)
C29 0.073(12) 0.075(8) 0.097(11) -0.029(7) -0.006(9) -0.007(8)
C30 0.087(14) 0.102(11) 0.107(13) -0.055(10) 0.004(11) 0.006(10)
C31 0.095(16) 0.127(14) 0.111(14) -0.060(12) 0.013(12) 0.001(13)
C32 0.075(14) 0.113(12) 0.091(11) -0.034(10) 0.015(10) 0.021(10)
C33 0.083(17) 0.160(20) 0.168(24) -0.073(19) 0.027(16) 0.015(15)
C34 0.063(12) 0.151(16) 0.107(13) -0.067(13) -0.007(10) 0.007(12)
C35 0.092(15) 0.093(10) 0.088(11) -0.033(8) 0.007(10) 0.000(10)
C36 0.062(10) 0.079(7) 0.070(8) -0.026(6) -0.017(7) 0.016(7)
C37 0.099(15) 0.103(11) 0.091(12) -0.038(9) -0.021(11) 0.030(11)
C38 0.076(13) 0.120(13) 0.084(11) -0.038(9) 0.006(9) 0.017(11)
C39 0.114(18) 0.122(14) 0.095(13) -0.048(11) -0.013(12) 0.006(13)
C40 0.070(13) 0.152(17) 0.119(16) -0.058(13) -0.029(12) -0.007(12)
C41 0.084(14) 0.109(11) 0.098(12) -0.042(10) -0.005(10) -0.018(10)
C42 0.105(15) 0.086(9) 0.086(11) -0.041(8) -0.017(10) 0.020(10)
C43 0.074(11) 0.076(7) 0.091(10) -0.046(7) -0.011(8) -0.012(8)
C44 0.089(14) 0.091(9) 0.091(11) -0.036(8) -0.018(10) 0.014(9)
C45 0.101(16) 0.120(14) 0.156(19) -0.090(15) -0.028(14) 0.010(13)
C46 0.121(19) 0.095(12) 0.170(22) -0.058(14) -0.011(16) -0.040(13)
C47 0.140(21) 0.076(9) 0.144(18) -0.031(11) 0.002(16) -0.024(12)
C48 0.114(17) 0.089(10) 0.113(14) -0.047(10) 0.007(12) -0.012(11)
C49 0.074(11) 0.066(7) 0.087(9) -0.026(6) -0.002(8) -0.005(7)
C50 0.048(10) 0.094(9) 0.093(10) -0.029(8) 0.003(8) 0.002(8)
C51 0.121(19) 0.103(12) 0.122(15) -0.047(11) 0.010(13) -0.040(12)
C52 0.121(21) 0.133(17) 0.185(26) -0.079(18) -0.003(19) -0.039(16)
C53 0.151(26) 0.108(14) 0.149(22) -0.018(14) -0.046(20) -0.036(16)
C54 0.111(21) 0.109(14) 0.189(27) 0.014(16) -0.040(19) -0.051(15)
C55 0.075(14) 0.116(13) 0.130(16) -0.017(12) -0.002(12) -0.025(11)
C56 0.070(12) 0.079(8) 0.100(11) -0.018(8) -0.023(9) -0.015(8)
C57 0.088(14) 0.073(8) 0.097(11) -0.018(7) 0.008(10) -0.010(8)
C58 0.103(16) 0.086(9) 0.086(11) -0.003(8) -0.005(11) -0.003(10)
C59 0.170(24) 0.106(12) 0.072(11) -0.017(9) 0.035(13) -0.032(14)
C60 0.168(26) 0.096(11) 0.086(13) -0.007(10) 0.030(15) 0.016(14)
C61 0.121(19) 0.109(12) 0.070(10) -0.015(9) -0.021(11) 0.024(12)
C62 0.090(15) 0.114(12) 0.078(10) -0.013(9) -0.003(10) 0.000(11)
C63 0.072(12) 0.073(7) 0.073(9) -0.005(6) 0.004(8) -0.001(8)
C64 0.088(12) 0.084(8) 0.061(7) -0.027(6) -0.008(8) -0.004(8)
C65 0.078(12) 0.087(8) 0.061(8) -0.026(6) -0.005(7) 0.007(8)
C66 0.093(15) 0.089(9) 0.097(12) -0.028(9) -0.027(11) 0.027(10)
C67 0.090(13) 0.073(7) 0.070(8) -0.016(6) -0.006(8) -0.002(8)
C68 0.090(12) 0.066(7) 0.066(8) -0.022(6) 0.001(8) -0.007(8)
C69 0.068(11) 0.068(7) 0.075(8) -0.018(6) 0.006(8) -0.010(7)
C70 0.088(12) 0.068(7) 0.065(8) -0.026(6) -0.007(8) -0.006(8)
C71 0.088(12) 0.061(6) 0.068(8) -0.001(6) 0.011(8) 0.000(7)
C72 0.109(16) 0.082(8) 0.073(9) -0.018(7) -0.009(10) 0.018(9)
C73 0.100(15) 0.112(12) 0.079(10) -0.028(9) -0.009(10) 0.000(11)
C74 0.159(21) 0.082(9) 0.072(9) -0.013(7) -0.030(12) -0.011(12)
C75 0.174(23) 0.076(8) 0.077(10) -0.026(8) -0.001(13) 0.019(12)
C76 0.100(14) 0.078(8) 0.067(8) -0.007(7) -0.012(9) 0.006(9)
C77 0.085(12) 0.066(7) 0.053(7) -0.003(5) -0.001(7) -0.009(7)
C78 0.100(14) 0.091(9) 0.071(9) -0.025(7) -0.028(9) 0.015(9)
C79 0.118(18) 0.108(11) 0.074(10) -0.025(9) 0.000(11) 0.013(12)
C80 0.093(16) 0.137(16) 0.109(15) -0.042(13) -0.016(13) -0.018(13)
C81 0.113(19) 0.103(12) 0.116(15) -0.033(11) 0.005(14) -0.020(13)
C82 0.121(22) 0.106(14) 0.168(24) -0.017(15) 0.000(19) 0.023(14)
C83 0.114(20) 0.117(14) 0.119(16) 0.005(12) 0.003(14) 0.053(14)
C84 0.089(13) 0.083(8) 0.076(9) -0.018(7) -0.004(9) 0.003(9)
C85 0.122(15) 0.054(6) 0.068(8) -0.025(6) -0.017(9) 0.020(8)
C86 0.133(38) 0.085(18) 0.128(33) -0.045(19) -0.020(28) 0.045(22)
C87 0.160(37) 0.071(15) 0.144(31) -0.070(19) -0.027(30) 0.039(21)
C88 0.090(25) 0.079(16) 0.079(16) -0.014(13) 0.021(17) 0.009(17)
C89 0.297(59) 0.053(13) 0.147(32) -0.051(17) -0.078(36) 0.049(26)
C90 0.113(30) 0.099(21) 0.113(25) -0.061(19) -0.053(24) -0.002(20)
C91 0.110(40) 0.068(16) 0.099(25) -0.020(13) -0.035(23) -0.002(19)
O100 0.234(44) 0.171(28) 0.204(36) -0.049(25) 0.044(32) -0.099(29)
C101 0.300(89) 0.163(43) 0.170(50) 0.012(36) 0.070(54) 0.039(50)
O102 0.221(23) 0.224(23) 0.220(23) -0.065(12) -0.016(10) -0.003(10)
C103 0.234(39) 0.232(39) 0.234(39) -0.074(15) -0.013(11) 0.000(10)

loop_
_atom_site_label
_atom_site_type_symbol
_atom_site_fract_x
_atom_site_fract_y
_atom_site_fract_z
_atom_site_U_iso_or_equiv
_atom_site_thermal_displace_type
_atom_site_occupancy
_atom_site_calc_flag
_atom_site_refinement_flags
_atom_site_disorder_group
Pd1 Pd 0.76751(9) 0.76845(6) 0.23250(4) 0.0633(3) Uani 1 d . .
Pd2 Pd 0.88484(8) 0.86134(6) 0.28604(4) 0.0616(3) Uani 1 d . .
Pd3 Pd 0.69633(8) 0.79664(6) 0.33630(4) 0.0628(3) Uani 1 d . .
Pd4 Pd 0.72260(8) 0.95066(6) 0.21710(4) 0.0627(3) Uani 1 d . .
S1 S 0.6137(3) 0.8244(2) 0.2461(2) 0.0687(9) Uani 1 d . .
S2 S 0.8743(3) 0.9948(2) 0.2048(2) 0.0723(9) Uani 1 d . .
O1 O 0.9200(10) 0.9994(9) 0.1455(5) 0.101(4) Uani 1 d . .
O2 O 0.8929(9) 1.0770(6) 0.2215(5) 0.092(3) Uani 1 d . .
S3 S 0.8359(3) 0.7602(2) 0.37851(13) 0.0651(8) Uani 1 d . .
O3 O 0.8594(10) 0.6621(6) 0.3926(5) 0.091(3) Uani 1 d . .
O4 O 0.8557(9) 0.7941(7) 0.4295(4) 0.084(3) Uani 1 d . .
P1 P 0.7135(3) 0.6930(2) 0.17204(15) 0.0670(10) Uani 1 d . .
P2 P 1.0219(3) 0.9064(2) 0.3220(2) 0.0655(9) Uani 1 d . .
P3 P 0.6031(3) 0.7778(2) 0.4244(2) 0.0685(9) Uani 1 d . .
P4 P 0.6580(3) 1.0856(2) 0.1609(2) 0.0674(9) Uani 1 d . .
C1 C 0.9006(13) 0.7244(11) 0.2364(7) 0.076(4) Uani 1 d . .
N1 N 0.9733(15) 0.6865(11) 0.2409(8) 0.113(6) Uani 1 d . .
C2 C 1.0835(35) 0.6444(31) 0.2425(21) 0.229(10) Uani 1 d U .
H2A H 1.1378(35) 0.6838(31) 0.2418(21) 0.275 Uiso 1 calc R .
C3 C 1.0824(33) 0.6021(31) 0.1962(20) 0.234(11) Uani 1 d U .
H3A H 1.0649(33) 0.6455(31) 0.1584(20) 0.281 Uiso 1 calc R .
H3B H 1.0384(33) 0.5510(31) 0.2077(20) 0.281 Uiso 1 calc R .
C4 C 1.1941(35) 0.5690(32) 0.1927(21) 0.251(11) Uani 1 d U .
H4A H 1.2394(35) 0.6117(32) 0.1981(21) 0.301 Uiso 1 calc R .
H4B H 1.2129(35) 0.5539(32) 0.1564(21) 0.301 Uiso 1 calc R .
C5 C 1.1765(35) 0.4787(32) 0.2523(21) 0.246(11) Uani 1 d U .
H5A H 1.1153(35) 0.4504(32) 0.2516(21) 0.296 Uiso 1 calc R .
H5B H 1.2284(35) 0.4343(32) 0.2540(21) 0.296 Uiso 1 calc R .
C6 C 1.1751(35) 0.5123(33) 0.3045(21) 0.248(11) Uani 1 d U .
H6A H 1.2213(35) 0.5609(33) 0.2982(21) 0.298 Uiso 1 calc R .
H6B H 1.1874(35) 0.4636(33) 0.3413(21) 0.298 Uiso 1 calc R .
C7 C 1.0607(34) 0.5504(32) 0.3048(21) 0.248(11) Uani 1 d U .
H7A H 1.0403(34) 0.5663(32) 0.3405(21) 0.297 Uiso 1 calc R .
H7B H 1.0150(34) 0.5089(32) 0.2984(21) 0.297 Uiso 1 calc R .
C8 C 0.8044(13) 0.6467(9) 0.1283(7) 0.082(4) Uani 1 d D .
H8A H 0.8347(13) 0.5943(9) 0.1561(7) 0.098 Uiso 0.65 calc PR 1
H8B H 0.7698(13) 0.6240(9) 0.1017(7) 0.098 Uiso 0.65 calc PR 1
H8C H 0.7726(13) 0.6049(9) 0.1134(7) 0.098 Uiso 0.35 d PR 2
H8D H 0.8503(13) 0.6120(9) 0.1556(7) 0.098 Uiso 0.35 d PR 2
C9 C 0.9012(19) 0.7962(14) 0.0892(9) 0.075(9) Uani 0.65 d PG 1
H9A H 0.8599(19) 0.8227(14) 0.1122(9) 0.090 Uiso 0.65 calc PR 1
C10 C 0.9787(23) 0.8452(14) 0.0539(12) 0.145(35) Uani 0.65 d PG 1
H10A H 0.9893(32) 0.9046(16) 0.0533(18) 0.174 Uiso 0.65 calc PR 1
C11 C 1.0405(19) 0.8056(21) 0.0196(12) 0.160(17) Uani 0.65 d PG 1
H11A H 1.0923(25) 0.8384(28) -0.0040(17) 0.192 Uiso 0.65 calc PR 1
C12 C 1.0247(19) 0.7168(22) 0.0206(12) 0.168(20) Uani 0.65 d PG 1
H12A H 1.0660(25) 0.6903(29) -0.0024(16) 0.201 Uiso 0.65 calc PR 1
C13 C 0.9472(21) 0.6677(16) 0.0559(12) 0.140(16) Uani 0.65 d PG 1
H13A H 0.9367(31) 0.6084(18) 0.0565(18) 0.168 Uiso 0.65 calc PR 1
C14 C 0.8855(18) 0.7074(15) 0.0902(10) 0.091(10) Uani 0.65 d PG 1
C9' C 0.9160(50) 0.7810(46) 0.0919(24) 0.117(33) Uiso 0.35 d PGD 2
H9'A H 0.9108(50) 0.7815(46) 0.1314(24) 0.140 Uiso 0.35 calc PR 2
C10' C 0.9732(49) 0.8451(39) 0.0486(35) 0.122(48) Uiso 0.35 d PGD 2
H10B H 1.0061(67) 0.8885(50) 0.0591(48) 0.146 Uiso 0.35 calc PR 2
C11' C 0.9810(40) 0.8444(36) -0.0104(30) 0.174(37) Uiso 0.35 d PGD 2
H11B H 1.0193(47) 0.8873(44) -0.0394(39) 0.209 Uiso 0.35 calc PR 2
C12' C 0.9318(49) 0.7795(46) -0.0261(24) 0.190(39) Uiso 0.35 d PGD 2
H12B H 0.9370(69) 0.7790(65) -0.0656(25) 0.228 Uiso 0.35 calc PR 2
C13' C 0.8746(41) 0.7154(38) 0.0172(32) 0.152(29) Uiso 0.35 d PGD 2
H13B H 0.8417(56) 0.6720(49) 0.0067(44) 0.182 Uiso 0.35 calc PR 2
C14' C 0.8668(31) 0.7162(35) 0.0762(28) 0.114(29) Uiso 0.35 d PGD 2
C15 C 0.6293(15) 0.7652(10) 0.1176(7) 0.091(6) Uani 1 d . .
H15A H 0.5852(15) 0.7959(10) 0.1391(7) 0.109 Uiso 0.60 calc PR 1
H15B H 0.6677(15) 0.8121(10) 0.0879(7) 0.109 Uiso 0.60 calc PR 1
H15C H 0.6620(15) 0.8206(10) 0.0948(7) 0.109 Uiso 0.40 d PR 2
H15D H 0.5736(15) 0.7812(10) 0.1392(7) 0.109 Uiso 0.40 d PR 2
C16 C 0.6001(16) 0.7196(15) 0.0256(9) 0.081(8) Uani 0.60 d PG 1
H16A H 0.6603(16) 0.7444(15) 0.0093(9) 0.097 Uiso 0.60 calc PR 1
C17 C 0.5438(19) 0.6830(16) -0.0073(8) 0.099(11) Uani 0.60 d PG 1
H17A H 0.5663(25) 0.6833(24) -0.0455(9) 0.119 Uiso 0.60 calc PR 1
C18 C 0.4539(18) 0.6460(19) 0.0171(11) 0.110(11) Uani 0.60 d PG 1
H18A H 0.4163(24) 0.6215(27) -0.0049(15) 0.132 Uiso 0.60 calc PR 1
C19 C 0.4203(16) 0.6456(20) 0.0743(12) 0.106(11) Uani 0.60 d PG 1
H19A H 0.3602(19) 0.6208(28) 0.0906(16) 0.127 Uiso 0.60 calc PR 1
C20 C 0.4766(19) 0.6822(19) 0.1072(9) 0.098(11) Uani 0.60 d PG 1
H20A H 0.4541(25) 0.6819(27) 0.1455(10) 0.118 Uiso 0.60 calc PR 1
C21 C 0.5665(18) 0.7192(16) 0.0828(9) 0.063(8) Uani 0.60 d PG 1
C16' C 0.6442(26) 0.7213(34) 0.0227(20) 0.096(17) Uiso 0.40 d PG 2
H16B H 0.7059(26) 0.7458(34) 0.0116(20) 0.115 Uiso 0.40 calc PR 2
C17' C 0.5983(29) 0.6860(29) -0.0154(15) 0.088(15) Uiso 0.40 d PG 2
H17B H 0.6294(40) 0.6869(43) -0.0520(18) 0.106 Uiso 0.40 calc PR 2
C18' C 0.5061(31) 0.6495(34) 0.0012(20) 0.104(21) Uiso 0.40 d PG 2
H18B H 0.4754(42) 0.6259(52) -0.0243(27) 0.125 Uiso 0.40 calc PR 2
C19' C 0.4597(28) 0.6482(36) 0.0559(22) 0.146(30) Uiso 0.40 d PG 2
H19B H 0.3979(33) 0.6238(52) 0.0670(31) 0.175 Uiso 0.40 calc PR 2
C20' C 0.5055(34) 0.6835(36) 0.0940(17) 0.080(14) Uiso 0.40 d PG 2
H20B H 0.4744(46) 0.6827(51) 0.1306(20) 0.096 Uiso 0.40 calc PR 2
C21' C 0.5977(34) 0.7201(38) 0.0774(19) 0.083(17) Uiso 0.40 d PG 2
C22 C 0.6458(13) 0.5918(9) 0.2158(6) 0.080(5) Uani 1 d . .
H22A H 0.5890(13) 0.6105(9) 0.2360(6) 0.096 Uiso 1 calc R .
H22B H 0.6236(13) 0.5622(9) 0.1887(6) 0.096 Uiso 1 calc R .
C23 C 0.7393(11) 0.4457(7) 0.2509(5) 0.113(7) Uani 1 d G .
H23A H 0.7266(11) 0.4344(7) 0.2158(5) 0.136 Uiso 1 calc R .
C24 C 0.7947(11) 0.3840(6) 0.2928(7) 0.144(10) Uani 1 d G .
H24A H 0.8190(15) 0.3312(9) 0.2857(10) 0.173 Uiso 1 calc R .
C25 C 0.8137(12) 0.4010(8) 0.3453(7) 0.163(13) Uani 1 d G .
H25A H 0.8507(16) 0.3596(11) 0.3733(9) 0.196 Uiso 1 calc R .
C26 C 0.7773(13) 0.4798(8) 0.3559(5) 0.157(13) Uani 1 d G .
H26A H 0.7900(18) 0.4912(12) 0.3910(6) 0.189 Uiso 1 calc R .
C27 C 0.7219(10) 0.5416(6) 0.3140(4) 0.106(7) Uani 1 d G .
H27A H 0.6975(15) 0.5943(8) 0.3211(6) 0.127 Uiso 1 calc R .
C28 C 0.7029(9) 0.5245(6) 0.2615(4) 0.079(4) Uani 1 d G .
C29 C 1.1146(12) 0.9708(10) 0.2662(8) 0.081(4) Uani 1 d . .
H29A H 1.0830(12) 1.0212(10) 0.2375(8) 0.098 Uiso 1 calc R .
H29B H 1.1586(12) 0.9966(10) 0.2864(8) 0.098 Uiso 1 calc R .
C30 C 1.1357(8) 0.9003(8) 0.1831(5) 0.094(5) Uani 1 d G .
H30A H 1.0736(8) 0.9218(8) 0.1727(5) 0.113 Uiso 1 calc R .
C31 C 1.1892(10) 0.8524(9) 0.1503(5) 0.107(6) Uani 1 d G .
H31A H 1.1629(13) 0.8419(13) 0.1180(6) 0.128 Uiso 1 calc R .
C32 C 1.2819(9) 0.8203(9) 0.1658(6) 0.094(5) Uani 1 d G .
H32A H 1.3177(12) 0.7883(12) 0.1438(8) 0.113 Uiso 1 calc R .
C33 C 1.3211(7) 0.8361(10) 0.2141(6) 0.134(9) Uani 1 d G .
H33A H 1.3831(9) 0.8147(14) 0.2244(9) 0.161 Uiso 1 calc R .
C34 C 1.2676(9) 0.8840(10) 0.2469(5) 0.101(6) Uani 1 d G .
H34A H 1.2938(12) 0.8946(14) 0.2792(7) 0.122 Uiso 1 calc R .
C35 C 1.1749(9) 0.9161(8) 0.2314(5) 0.091(5) Uani 1 d G .
C36 C 1.0908(11) 0.8150(9) 0.3757(6) 0.070(4) Uani 1 d . .
H36A H 1.0475(11) 0.7644(9) 0.3947(6) 0.084 Uiso 1 calc R .
H36B H 1.1421(11) 0.7933(9) 0.3530(6) 0.084 Uiso 1 calc R .
C37 C 1.0930(7) 0.8100(7) 0.4824(5) 0.096(5) Uani 1 d G .
H37A H 1.0365(7) 0.7760(7) 0.4906(5) 0.115 Uiso 1 calc R .
C38 C 1.1347(9) 0.8305(9) 0.5282(4) 0.093(5) Uani 1 d G .
H38A H 1.1061(13) 0.8102(12) 0.5672(4) 0.112 Uiso 1 calc R .
C39 C 1.2192(9) 0.8813(9) 0.5160(5) 0.107(6) Uani 1 d G .
H39A H 1.2471(13) 0.8950(13) 0.5467(6) 0.129 Uiso 1 calc R .
C40 C 1.2619(8) 0.9116(9) 0.4578(6) 0.109(6) Uani 1 d G .
H40A H 1.3184(10) 0.9456(12) 0.4495(8) 0.131 Uiso 1 calc R .
C41 C 1.2202(9) 0.8911(8) 0.4119(4) 0.094(5) Uani 1 d G .
H41A H 1.2488(12) 0.9113(12) 0.3730(5) 0.113 Uiso 1 calc R .
C42 C 1.1357(8) 0.8403(8) 0.4242(4) 0.089(5) Uani 1 d G .
C43 C 0.9723(12) 0.9830(9) 0.3642(7) 0.075(4) Uani 1 d . .
H43A H 0.9108(12) 1.0068(9) 0.3480(7) 0.090 Uiso 1 calc R .
H43B H 0.9576(12) 0.9449(9) 0.4053(7) 0.090 Uiso 1 calc R .
C44 C 1.0728(9) 1.0631(6) 0.4187(4) 0.088(5) Uani 1 d G .
H44A H 1.0730(9) 1.0094(6) 0.4510(4) 0.106 Uiso 1 calc R .
C45 C 1.1155(9) 1.1411(9) 0.4222(6) 0.114(7) Uani 1 d G .
H45A H 1.1443(14) 1.1396(12) 0.4569(7) 0.137 Uiso 1 calc R .
C46 C 1.1151(10) 1.2213(7) 0.3738(7) 0.124(8) Uani 1 d G .
H46A H 1.1437(14) 1.2735(9) 0.3762(9) 0.149 Uiso 1 calc R .
C47 C 1.0720(11) 1.2236(6) 0.3220(6) 0.121(8) Uani 1 d G .
H47A H 1.0718(16) 1.2772(7) 0.2897(7) 0.145 Uiso 1 calc R .
C48 C 1.0293(10) 1.1456(7) 0.3185(4) 0.103(6) Uani 1 d G .
H48A H 1.0005(14) 1.1471(10) 0.2838(5) 0.123 Uiso 1 calc R .
C49 C 1.0297(8) 1.0654(5) 0.3669(5) 0.075(4) Uani 1 d G .
C50 C 0.4716(11) 0.7888(11) 0.4236(8) 0.079(4) Uani 1 d . .
H50A H 0.4471(11) 0.7988(11) 0.4607(8) 0.095 Uiso 1 calc R .
H50B H 0.4567(11) 0.8434(11) 0.3910(8) 0.095 Uiso 1 calc R .
C51 C 0.4434(9) 0.6724(9) 0.3720(6) 0.113(7) Uani 1 d G .
H51A H 0.4964(9) 0.6954(9) 0.3453(6) 0.135 Uiso 1 calc R .
C52 C 0.3920(13) 0.5997(9) 0.3674(7) 0.139(9) Uani 1 d G .
H52A H 0.4107(17) 0.5739(14) 0.3375(9) 0.167 Uiso 1 calc R .
C53 C 0.3128(12) 0.5653(8) 0.4074(8) 0.139(10) Uani 1 d G .
H53A H 0.2784(16) 0.5166(11) 0.4042(11) 0.167 Uiso 1 calc R .
C54 C 0.2849(9) 0.6038(10) 0.4520(7) 0.148(11) Uani 1 d G .
H54A H 0.2319(11) 0.5808(14) 0.4788(9) 0.178 Uiso 1 calc R .
C55 C 0.3362(9) 0.6766(9) 0.4567(5) 0.112(7) Uani 1 d G .
H55A H 0.3175(14) 0.7023(13) 0.4866(7) 0.134 Uiso 1 calc R .
C56 C 0.4155(9) 0.7109(7) 0.4167(6) 0.084(5) Uani 1 d G .
C57 C 0.6259(14) 0.6665(10) 0.4824(8) 0.089(5) Uani 1 d . .
H57A H 0.5917(14) 0.6196(10) 0.4731(8) 0.106 Uiso 1 calc R .
H57B H 0.6947(14) 0.6524(10) 0.4798(8) 0.106 Uiso 1 calc R .
C58 C 0.5022(8) 0.6336(8) 0.5713(5) 0.098(5) Uani 1 d G .
H58A H 0.4588(8) 0.6183(8) 0.5478(5) 0.117 Uiso 1 calc R .
C59 C 0.4740(9) 0.6280(8) 0.6302(6) 0.120(8) Uani 1 d G .
H59A H 0.4119(10) 0.6089(12) 0.6463(8) 0.144 Uiso 1 calc R .
C60 C 0.5388(12) 0.6509(9) 0.6652(4) 0.124(9) Uani 1 d G .
H60A H 0.5200(16) 0.6471(12) 0.7047(4) 0.149 Uiso 1 calc R .
C61 C 0.6317(11) 0.6794(9) 0.6413(5) 0.103(6) Uani 1 d G .
H61A H 0.6751(14) 0.6947(12) 0.6647(7) 0.124 Uiso 1 calc R .
C62 C 0.6599(7) 0.6850(8) 0.5823(5) 0.099(5) Uani 1 d G .
H62A H 0.7220(8) 0.7041(12) 0.5663(7) 0.118 Uiso 1 calc R .
C63 C 0.5951(9) 0.6622(7) 0.5473(4) 0.077(4) Uani 1 d G .
C64 C 0.6311(13) 0.8628(10) 0.4597(6) 0.077(4) Uani 1 d . .
H64A H 0.5856(13) 0.8562(10) 0.4942(6) 0.092 Uiso 1 calc R .
H64B H 0.6956(13) 0.8498(10) 0.4742(6) 0.092 Uiso 1 calc R .
C65 C 0.5508(6) 1.0180(6) 0.4258(4) 0.075(4) Uani 1 d G .
H65A H 0.4982(6) 0.9948(6) 0.4528(4) 0.090 Uiso 1 calc R .
C66 C 0.5527(7) 1.1100(6) 0.3921(5) 0.093(5) Uani 1 d G .
H66A H 0.5014(9) 1.1484(8) 0.3965(7) 0.112 Uiso 1 calc R .
C67 C 0.6314(8) 1.1447(4) 0.3517(4) 0.079(4) Uani 1 d G .
H67A H 0.6327(11) 1.2062(4) 0.3291(6) 0.095 Uiso 1 calc R .
C68 C 0.7082(7) 1.0873(6) 0.3450(4) 0.074(4) Uani 1 d G .
H68A H 0.7608(8) 1.1105(8) 0.3180(5) 0.088 Uiso 1 calc R .
C69 C 0.7063(6) 0.9953(5) 0.3788(4) 0.072(4) Uani 1 d G .
H69A H 0.7576(8) 0.9569(7) 0.3743(6) 0.086 Uiso 1 calc R .
C70 C 0.6276(7) 0.9607(4) 0.4192(4) 0.072(4) Uani 1 d G .
C71 C 0.7139(13) 1.1311(8) 0.0831(6) 0.078(4) Uani 1 d . .
H71A H 0.6904(13) 1.1931(8) 0.0655(6) 0.093 Uiso 1 calc R .
H71B H 0.7836(13) 1.1340(8) 0.0851(6) 0.093 Uiso 1 calc R .
C72 C 0.6168(8) 1.1008(7) 0.0057(5) 0.090(5) Uani 1 d G .
H72A H 0.5744(8) 1.1475(7) 0.0085(5) 0.108 Uiso 1 calc R .
C73 C 0.6020(8) 1.0543(8) -0.0345(5) 0.098(5) Uani 1 d G .
H73A H 0.5497(10) 1.0700(11) -0.0586(6) 0.117 Uiso 1 calc R .
C74 C 0.6653(10) 0.9844(7) -0.0387(4) 0.105(7) Uani 1 d G .
H74A H 0.6554(14) 0.9533(10) -0.0656(6) 0.127 Uiso 1 calc R .
C75 C 0.7434(9) 0.9609(6) -0.0028(5) 0.110(7) Uani 1 d G .
H75A H 0.7858(12) 0.9141(9) -0.0056(7) 0.132 Uiso 1 calc R .
C76 C 0.7582(7) 1.0074(6) 0.0374(4) 0.085(5) Uani 1 d G .
H76A H 0.8105(9) 0.9917(10) 0.0615(6) 0.102 Uiso 1 calc R .
C77 C 0.6949(8) 1.0773(6) 0.0416(4) 0.072(4) Uani 1 d G .
C78 C 0.5276(14) 1.0895(11) 0.1474(7) 0.087(5) Uani 1 d . .
H78A H 0.5164(14) 1.1421(11) 0.1127(7) 0.104 Uiso 1 calc R .
H78B H 0.5134(14) 1.0356(11) 0.1371(7) 0.104 Uiso 1 calc R .
C79 C 0.4670(9) 1.0409(8) 0.2574(5) 0.102(6) Uani 1 d G .
H79A H 0.5191(9) 1.0001(8) 0.2662(5) 0.122 Uiso 1 calc R .
C80 C 0.4009(11) 1.0481(9) 0.3033(4) 0.111(6) Uani 1 d G .
H80A H 0.4087(15) 1.0123(13) 0.3427(4) 0.134 Uiso 1 calc R .
C81 C 0.3230(10) 1.1090(10) 0.2901(6) 0.112(7) Uani 1 d G .
H81A H 0.2787(13) 1.1139(14) 0.3208(8) 0.134 Uiso 1 calc R .
C82 C 0.3112(9) 1.1626(9) 0.2312(7) 0.139(9) Uani 1 d G .
H82A H 0.2591(12) 1.2033(12) 0.2224(10) 0.167 Uiso 1 calc R .
C83 C 0.3774(11) 1.1553(8) 0.1853(5) 0.129(9) Uani 1 d G .
H83A H 0.3695(15) 1.1912(12) 0.1459(6) 0.155 Uiso 1 calc R .
C84 C 0.4552(9) 1.0945(8) 0.1985(4) 0.085(4) Uani 1 d G .
C85 C 0.6790(14) 1.1767(8) 0.1932(6) 0.080(5) Uani 1 d . .
H85A H 0.6473(14) 1.1592(8) 0.2334(6) 0.096 Uiso 0.60 calc PR 1
H85B H 0.7481(14) 1.1783(8) 0.1974(6) 0.096 Uiso 0.60 calc PR 1
H85C H 0.7423(14) 1.1662(8) 0.2085(6) 0.096 Uiso 0.40 d PR 2
H85D H 0.6328(14) 1.1701(8) 0.2269(6) 0.096 Uiso 0.40 d PR 2
C86 C 0.5567(23) 1.3115(13) 0.1717(15) 0.113(13) Uani 0.60 d PG 1
H86A H 0.5103(23) 1.2755(13) 0.1988(15) 0.136 Uiso 0.60 calc PR 1
C87 C 0.5372(19) 1.4033(13) 0.1430(13) 0.116(13) Uani 0.60 d PG 1
H87A H 0.4777(21) 1.4287(18) 0.1509(18) 0.140 Uiso 0.60 calc PR 1
C88 C 0.6066(22) 1.4571(10) 0.1024(10) 0.087(8) Uani 0.60 d PG 1
H88A H 0.5935(28) 1.5185(11) 0.0832(14) 0.104 Uiso 0.60 calc PR 1
C89 C 0.6955(20) 1.4191(12) 0.0906(11) 0.159(20) Uani 0.60 d PGU 1
H89A H 0.7419(25) 1.4551(17) 0.0635(16) 0.191 Uiso 0.60 calc PR 1
C90 C 0.7150(18) 1.3273(14) 0.1194(13) 0.099(12) Uani 0.60 d PG 1
H90A H 0.7744(19) 1.3018(19) 0.1115(18) 0.119 Uiso 0.60 calc PR 1
C91 C 0.6456(23) 1.2735(11) 0.1599(14) 0.093(16) Uani 0.60 d PG 1
C86' C 0.5838(32) 1.3238(28) 0.1555(22) 0.093(16) Uiso 0.40 d PG 2
H86B H 0.5290(32) 1.2954(28) 0.1783(22) 0.112 Uiso 0.40 calc PR 2
C87' C 0.5789(25) 1.4150(27) 0.1205(21) 0.120(24) Uiso 0.40 d PG 2
H87B H 0.5210(29) 1.4477(37) 0.1199(32) 0.144 Uiso 0.40 calc PR 2
C88' C 0.6607(29) 1.4574(19) 0.0863(16) 0.071(11) Uiso 0.40 d PG 2
H88B H 0.6575(40) 1.5185(20) 0.0628(23) 0.085 Uiso 0.40 calc PR 2
C89' C 0.7473(25) 1.4086(26) 0.0871(19) 0.132(24) Uiso 0.40 d PG 2
H89B H 0.8021(30) 1.4370(37) 0.0642(29) 0.159 Uiso 0.40 calc PR 2
C90' C 0.7522(29) 1.3174(26) 0.1221(22) 0.095(18) Uiso 0.40 d PG 2
H90B H 0.8101(35) 1.2847(36) 0.1227(33) 0.115 Uiso 0.40 calc PR 2
C91' C 0.6704(39) 1.2749(20) 0.1563(20) 0.060(12) Uiso 0.40 d PG 2
O100 O 0.9653(32) 0.8019(24) -0.1435(17) 0.206(16) Uani 0.65 d P 1
H100 H 1.0086(32) 0.8397(24) -0.1519(17) 0.310 Uiso 0.65 d PR 1
C101 C 0.8836(50) 0.8370(36) -0.1125(25) 0.232(34) Uani 0.65 d P 1
H10C H 0.8995(50) 0.8368(36) -0.0735(25) 0.348 Uiso 0.65 d PR 1
H10D H 0.8295(50) 0.7977(36) -0.1084(25) 0.348 Uiso 0.65 d PR 1
H10E H 0.8668(50) 0.8980(36) -0.1362(25) 0.348 Uiso 0.65 d PR 1
O102 O 0.9139(41) 0.6015(37) 0.5302(25) 0.223(21) Uani 0.50 d PU -1
H102 H 0.9270(41) 0.6129(37) 0.5603(25) 0.334 Uiso 0.50 d PR -1
C103 C 0.9734(67) 0.5386(57) 0.5074(43) 0.234(38) Uani 0.50 d PU -1
H10F H 1.0341(67) 0.5599(57) 0.5148(43) 0.351 Uiso 0.50 d PR -1
H10G H 0.9722(67) 0.5462(57) 0.4654(43) 0.351 Uiso 0.50 d PR -1
H10H H 0.9663(67) 0.4752(57) 0.5302(43) 0.351 Uiso 0.50 d PR -1
O104 O 0.9766(57) 0.6026(50) -0.1079(35) 0.207(28) Uiso 0.35 d P .
H104 H 0.9275(57) 0.5762(50) -0.1103(35) 0.310 Uiso 0.35 d PR .
C105 C 1.0138(71) 0.6389(64) -0.1560(44) 0.175(35) Uiso 0.35 d P .
H10I H 1.0510(71) 0.5964(64) -0.1711(44) 0.262 Uiso 0.35 d PR .
H10J H 1.0554(71) 0.6864(64) -0.1544(44) 0.262 Uiso 0.35 d PR .
H10K H 0.9630(71) 0.6652(64) -0.1820(44) 0.262 Uiso 0.35 d PR .

loop_
_atom_type_symbol
_atom_type_description
_atom_type_scat_dispersion_real
_atom_type_scat_dispersion_imag
_atom_type_scat_source
C C 0.0181 0.0091 'International Tables Vol C Tables 4.2.6.8 and 6.1.1.4'
H H 0.0000 0.0000 'International Tables Vol C Tables 4.2.6.8 and 6.1.1.4'
N N 0.0311 0.0180 'International Tables Vol C Tables 4.2.6.8 and 6.1.1.4'
O O 0.0492 0.0322 'International Tables Vol C Tables 4.2.6.8 and 6.1.1.4'
P P 0.2955 0.4335 'International Tables Vol C Tables 4.2.6.8 and 6.1.1.4'
S S 0.3331 0.5567 'International Tables Vol C Tables 4.2.6.8 and 6.1.1.4'
Pd Pd 0.1215 3.9337 'International Tables Vol C Tables 4.2.6.8 and 6.1.1.4'

loop_
_geom_angle_atom_site_label_1
_geom_angle_atom_site_label_2
_geom_angle_atom_site_label_3
_geom_angle
_geom_angle_site_symmetry_1
_geom_angle_site_symmetry_3
_geom_angle_publ_flag
C1 Pd1 P1 99.1(5) . . ?
C1 Pd1 S1 168.5(5) . . ?
P1 Pd1 S1 91.21(14) . . ?
C1 Pd1 Pd3 112.3(4) . . ?
P1 Pd1 Pd3 134.55(12) . . ?
S1 Pd1 Pd3 56.27(9) . . ?
C1 Pd1 Pd4 121.2(5) . . ?
P1 Pd1 Pd4 122.52(10) . . ?
S1 Pd1 Pd4 55.36(8) . . ?
Pd3 Pd1 Pd4 67.40(4) . . ?
C1 Pd1 Pd2 67.0(5) . . ?
P1 Pd1 Pd2 163.15(12) . . ?
S1 Pd1 Pd2 103.63(9) . . ?
Pd3 Pd1 Pd2 61.98(4) . . ?
Pd4 Pd1 Pd2 62.74(4) . . ?
S3 Pd2 S2 154.87(15) . . ?
S3 Pd2 P2 93.31(13) . . ?
S2 Pd2 P2 95.03(13) . . ?
S3 Pd2 Pd1 88.74(9) . . ?
S2 Pd2 Pd1 91.09(10) . . ?
P2 Pd2 Pd1 160.75(10) . . ?
S3 Pd2 Pd3 49.33(10) . . ?
S2 Pd2 Pd3 110.90(11) . . ?
P2 Pd2 Pd3 135.37(11) . . ?
Pd1 Pd2 Pd3 57.43(4) . . ?
S3 Pd2 Pd4 112.83(11) . . ?
S2 Pd2 Pd4 48.00(10) . . ?
P2 Pd2 Pd4 136.97(9) . . ?
Pd1 Pd2 Pd4 57.96(4) . . ?
Pd3 Pd2 Pd4 63.92(4) . . ?
S3 Pd3 P3 95.74(14) . . ?
S3 Pd3 S1 145.84(14) . . ?
P3 Pd3 S1 117.7(2) . . ?
S3 Pd3 Pd1 93.12(10) . . ?
P3 Pd3 Pd1 159.63(10) . . ?
S1 Pd3 Pd1 52.98(10) . . ?
S3 Pd3 Pd2 52.31(9) . . ?
P3 Pd3 Pd2 137.96(11) . . ?
S1 Pd3 Pd2 100.07(10) . . ?
Pd1 Pd3 Pd2 60.59(4) . . ?
S3 Pd3 Pd4 110.85(9) . . ?
P3 Pd3 Pd4 134.58(10) . . ?
S1 Pd3 Pd4 50.44(8) . . ?
Pd1 Pd3 Pd4 57.12(4) . . ?
Pd2 Pd3 Pd4 58.96(4) . . ?
S2 Pd4 P4 96.93(14) . . ?
S2 Pd4 S1 146.61(14) . . ?
P4 Pd4 S1 114.88(14) . . ?
S2 Pd4 Pd1 95.09(10) . . ?
P4 Pd4 Pd1 149.17(10) . . ?
S1 Pd4 Pd1 52.27(10) . . ?
S2 Pd4 Pd2 52.06(9) . . ?
P4 Pd4 Pd2 145.94(11) . . ?
S1 Pd4 Pd2 98.56(9) . . ?
Pd1 Pd4 Pd2 59.30(4) . . ?
S2 Pd4 Pd3 108.18(10) . . ?
P4 Pd4 Pd3 143.50(11) . . ?
S1 Pd4 Pd3 50.53(9) . . ?
Pd1 Pd4 Pd3 55.49(4) . . ?
Pd2 Pd4 Pd3 57.12(4) . . ?
Pd1 S1 Pd4 72.37(12) . . ?
Pd1 S1 Pd3 70.75(11) . . ?
Pd4 S1 Pd3 79.03(11) . . ?
O1 S2 O2 112.6(8) . . ?
O1 S2 Pd4 112.7(6) . . ?
O2 S2 Pd4 115.9(6) . . ?
O1 S2 Pd2 120.3(5) . . ?
O2 S2 Pd2 111.8(5) . . ?
Pd4 S2 Pd2 79.95(12) . . ?
O3 S3 O4 111.3(6) . . ?
O3 S3 Pd3 112.1(5) . . ?
O4 S3 Pd3 119.0(5) . . ?
O3 S3 Pd2 120.1(5) . . ?
O4 S3 Pd2 112.6(4) . . ?
Pd3 S3 Pd2 78.35(11) . . ?
C22 P1 C8 102.3(7) . . ?
C22 P1 C15 106.2(8) . . ?
C8 P1 C15 106.4(8) . . ?
C22 P1 Pd1 111.2(5) . . ?
C8 P1 Pd1 117.9(6) . . ?
C15 P1 Pd1 111.9(4) . . ?
C29 P2 C36 104.5(8) . . ?
C29 P2 C43 106.9(7) . . ?
C36 P2 C43 106.1(7) . . ?
C29 P2 Pd2 117.4(6) . . ?
C36 P2 Pd2 116.8(5) . . ?
C43 P2 Pd2 104.3(5) . . ?
C50 P3 C64 101.5(8) . . ?
C50 P3 C57 105.1(8) . . ?
C64 P3 C57 104.2(7) . . ?
C50 P3 Pd3 120.0(6) . . ?
C64 P3 Pd3 111.7(5) . . ?
C57 P3 Pd3 112.8(6) . . ?
C85 P4 C78 107.3(8) . . ?
C85 P4 C71 103.2(7) . . ?
C78 P4 C71 101.5(8) . . ?
C85 P4 Pd4 110.6(5) . . ?
C78 P4 Pd4 118.1(5) . . ?
C71 P4 Pd4 114.7(5) . . ?
N1 C1 Pd1 170.3(16) . . ?
C1 N1 C2 172.8(25) . . ?
C3 C2 N1 100.2(35) . . ?
C3 C2 C7 99.6(36) . . ?
N1 C2 C7 96.1(31) . . ?
C2 C3 C4 100.7(38) . . ?
C3 C4 C5 92.7(35) . . ?
C6 C5 C4 105.8(38) . . ?
C5 C6 C7 99.2(38) . . ?
C6 C7 C2 93.6(33) . . ?
C14 C8 P1 119.9(11) . . ?
C14' C8 P1 117.9(18) . . ?
C10 C9 C14 120.0 . . ?
C9 C10 C11 120.0 . . ?
C12 C11 C10 120.0 . . ?
C13 C12 C11 120.0 . . ?
C14 C13 C12 120.0 . . ?
C13 C14 C9 120.0 . . ?
C13 C14 C8 115.6(15) . . ?
C9 C14 C8 124.4(15) . . ?
C10' C9' C14' 120.0 . . ?
C11' C10' C9' 120.0 . . ?
C12' C11' C10' 120.0 . . ?
C11' C12' C13' 120.0 . . ?
C14' C13' C12' 120.0 . . ?
C13' C14' C9' 120.0 . . ?
C13' C14' C8 123.8(48) . . ?
C9' C14' C8 116.2(48) . . ?
C21' C15 P1 112.6(23) . . ?
C21 C15 P1 119.1(13) . . ?
C17 C16 C21 120.0 . . ?
C18 C17 C16 120.0 . . ?
C17 C18 C19 120.0 . . ?
C18 C19 C20 120.0 . . ?
C19 C20 C21 120.0 . . ?
C20 C21 C16 120.0 . . ?
C20 C21 C15 121.1(16) . . ?
C16 C21 C15 118.8(16) . . ?
C17' C16' C21' 120.0 . . ?
C16' C17' C18' 120.0 . . ?
C19' C18' C17' 120.0 . . ?
C20' C19' C18' 120.0 . . ?
C19' C20' C21' 120.0 . . ?
C20' C21' C16' 120.0 . . ?
C20' C21' C15 113.1(32) . . ?
C16' C21' C15 126.3(32) . . ?
C28 C22 P1 113.8(11) . . ?
C24 C23 C28 120.0 . . ?
C25 C24 C23 120.0 . . ?
C24 C25 C26 120.0 . . ?
C25 C26 C27 120.0 . . ?
C28 C27 C26 120.0 . . ?
C27 C28 C23 120.0 . . ?
C27 C28 C22 120.1(9) . . ?
C23 C28 C22 119.8(9) . . ?
C35 C29 P2 115.7(10) . . ?
C31 C30 C35 120.0 . . ?
C32 C31 C30 120.0 . . ?
C31 C32 C33 120.0 . . ?
C32 C33 C34 120.0 . . ?
C35 C34 C33 120.0 . . ?
C34 C35 C30 120.0 . . ?
C34 C35 C29 121.2(10) . . ?
C30 C35 C29 118.8(10) . . ?
C42 C36 P2 116.7(9) . . ?
C38 C37 C42 120.0 . . ?
C39 C38 C37 120.0 . . ?
C38 C39 C40 120.0 . . ?
C39 C40 C41 120.0 . . ?
C42 C41 C40 120.0 . . ?
C41 C42 C37 120.0 . . ?
C41 C42 C36 121.0(10) . . ?
C37 C42 C36 119.0(10) . . ?
C49 C43 P2 121.9(11) . . ?
C45 C44 C49 120.0 . . ?
C46 C45 C44 120.0 . . ?
C47 C46 C45 120.0 . . ?
C46 C47 C48 120.0 . . ?
C49 C48 C47 120.0 . . ?
C48 C49 C44 120.0 . . ?
C48 C49 C43 118.6(9) . . ?
C44 C49 C43 121.1(9) . . ?
C56 C50 P3 118.3(11) . . ?
C52 C51 C56 120.0 . . ?
C53 C52 C51 120.0 . . ?
C52 C53 C54 120.0 . . ?
C55 C54 C53 120.0 . . ?
C54 C55 C56 120.0 . . ?
C55 C56 C51 120.0 . . ?
C55 C56 C50 119.0(10) . . ?
C51 C56 C50 120.9(10) . . ?
C63 C57 P3 115.3(11) . . ?
C59 C58 C63 120.0 . . ?
C58 C59 C60 120.0 . . ?
C61 C60 C59 120.0 . . ?
C62 C61 C60 120.0 . . ?
C63 C62 C61 120.0 . . ?
C62 C63 C58 120.0 . . ?
C62 C63 C57 120.5(10) . . ?
C58 C63 C57 119.5(10) . . ?
C70 C64 P3 114.9(9) . . ?
C66 C65 C70 120.0 . . ?
C67 C66 C65 120.0 . . ?
C66 C67 C68 120.0 . . ?
C67 C68 C69 120.0 . . ?
C70 C69 C68 120.0 . . ?
C69 C70 C65 120.0 . . ?
C69 C70 C64 119.2(9) . . ?
C65 C70 C64 120.6(9) . . ?
C77 C71 P4 115.7(9) . . ?
C73 C72 C77 120.0 . . ?
C72 C73 C74 120.0 . . ?
C75 C74 C73 120.0 . . ?
C74 C75 C76 120.0 . . ?
C75 C76 C77 120.0 . . ?
C76 C77 C72 120.0 . . ?
C76 C77 C71 120.0(9) . . ?
C72 C77 C71 119.9(9) . . ?
C84 C78 P4 117.2(10) . . ?
C80 C79 C84 120.0 . . ?
C81 C80 C79 120.0 . . ?
C82 C81 C80 120.0 . . ?
C83 C82 C81 120.0 . . ?
C82 C83 C84 120.0 . . ?
C83 C84 C79 120.0 . . ?
C83 C84 C78 118.7(10) . . ?
C79 C84 C78 121.2(10) . . ?
C91' C85 P4 120.6(22) . . ?
C91 C85 P4 118.4(16) . . ?
C87 C86 C91 120.0 . . ?
C88 C87 C86 120.0 . . ?
C87 C88 C89 120.0 . . ?
C88 C89 C90 120.0 . . ?
C91 C90 C89 120.0 . . ?
C90 C91 C86 120.0 . . ?
C90 C91 C85 115.1(19) . . ?
C86 C91 C85 124.6(18) . . ?
C87' C86' C91' 120.0 . . ?
C88' C87' C86' 120.0 . . ?
C87' C88' C89' 120.0 . . ?
C90' C89' C88' 120.0 . . ?
C91' C90' C89' 120.0 . . ?
C90' C91' C86' 120.0 . . ?
C90' C91' C85 118.1(32) . . ?
C86' C91' C85 121.9(32) . . ?

loop_
_geom_bond_atom_site_label_1
_geom_bond_atom_site_label_2
_geom_bond_distance
_geom_bond_site_symmetry_2
_geom_bond_publ_flag
Pd1 C1 1.94(2) . ?
Pd1 P1 2.289(3) . ?
Pd1 S1 2.304(4) . ?
Pd1 Pd3 2.724(2) . ?
Pd1 Pd4 2.7766(13) . ?
Pd1 Pd2 2.8165(14) . ?
Pd2 S3 2.306(3) . ?
Pd2 S2 2.332(3) . ?
Pd2 P2 2.348(4) . ?
Pd2 Pd3 2.854(2) . ?
Pd2 Pd4 2.912(2) . ?
Pd3 S3 2.210(4) . ?
Pd3 P3 2.298(4) . ?
Pd3 S1 2.400(4) . ?
Pd3 Pd4 3.052(2) . ?
Pd4 S2 2.197(4) . ?
Pd4 P4 2.276(3) . ?
Pd4 S1 2.397(3) . ?
S2 O1 1.470(13) . ?
S2 O2 1.482(10) . ?
S3 O3 1.476(10) . ?
S3 O4 1.502(10) . ?
P1 C22 1.819(14) . ?
P1 C8 1.83(2) . ?
P1 C15 1.862(14) . ?
P2 C29 1.83(2) . ?
P2 C36 1.857(13) . ?
P2 C43 1.858(14) . ?
P3 C50 1.82(2) . ?
P3 C64 1.831(13) . ?
P3 C57 1.86(2) . ?
P4 C85 1.844(12) . ?
P4 C78 1.85(2) . ?
P4 C71 1.857(14) . ?
C1 N1 1.14(2) . ?
N1 C2 1.63(4) . ?
C2 C3 1.44(5) . ?
C2 C7 1.72(5) . ?
C3 C4 1.61(5) . ?
C4 C5 1.64(5) . ?
C5 C6 1.48(5) . ?
C6 C7 1.67(5) . ?
C8 C14 1.52(2) . ?
C8 C14' 1.57(5) . ?
C9 C10 1.39 . ?
C9 C14 1.39 . ?
C10 C11 1.39 . ?
C11 C12 1.39 . ?
C12 C13 1.39 . ?
C13 C14 1.39 . ?
C9' C10' 1.39 . ?
C9' C14' 1.39 . ?
C10' C11' 1.39 . ?
C11' C12' 1.39 . ?
C12' C13' 1.39 . ?
C13' C14' 1.39 . ?
C15 C21' 1.44(3) . ?
C15 C21 1.57(2) . ?
C16 C17 1.39 . ?
C16 C21 1.39 . ?
C17 C18 1.39 . ?
C18 C19 1.39 . ?
C19 C20 1.39 . ?
C20 C21 1.39 . ?
C16' C17' 1.39 . ?
C16' C21' 1.39 . ?
C17' C18' 1.39 . ?
C18' C19' 1.39 . ?
C19' C20' 1.39 . ?
C20' C21' 1.39 . ?
C22 C28 1.49(2) . ?
C23 C24 1.39 . ?
C23 C28 1.39 . ?
C24 C25 1.39 . ?
C25 C26 1.39 . ?
C26 C27 1.39 . ?
C27 C28 1.39 . ?
C29 C35 1.54(2) . ?
C30 C31 1.39 . ?
C30 C35 1.39 . ?
C31 C32 1.39 . ?
C32 C33 1.39 . ?
C33 C34 1.39 . ?
C34 C35 1.39 . ?
C36 C42 1.502(15) . ?
C37 C38 1.39 . ?
C37 C42 1.39 . ?
C38 C39 1.39 . ?
C39 C40 1.39 . ?
C40 C41 1.39 . ?
C41 C42 1.39 . ?
C43 C49 1.545(14) . ?
C44 C45 1.39 . ?
C44 C49 1.39 . ?
C45 C46 1.39 . ?
C46 C47 1.39 . ?
C47 C48 1.39 . ?
C48 C49 1.39 . ?
C50 C56 1.51(2) . ?
C51 C52 1.39 . ?
C51 C56 1.39 . ?
C52 C53 1.39 . ?
C53 C54 1.39 . ?
C54 C55 1.39 . ?
C55 C56 1.39 . ?
C57 C63 1.54(2) . ?
C58 C59 1.39 . ?
C58 C63 1.39 . ?
C59 C60 1.39 . ?
C60 C61 1.39 . ?
C61 C62 1.39 . ?
C62 C63 1.39 . ?
C64 C70 1.51(2) . ?
C65 C66 1.39 . ?
C65 C70 1.39 . ?
C66 C67 1.39 . ?
C67 C68 1.39 . ?
C68 C69 1.39 . ?
C69 C70 1.39 . ?
C71 C77 1.52(2) . ?
C72 C73 1.39 . ?
C72 C77 1.39 . ?
C73 C74 1.39 . ?
C74 C75 1.39 . ?
C75 C76 1.39 . ?
C76 C77 1.39 . ?
C78 C84 1.52(2) . ?
C79 C80 1.39 . ?
C79 C84 1.39 . ?
C80 C81 1.39 . ?
C81 C82 1.39 . ?
C82 C83 1.39 . ?
C83 C84 1.39 . ?
C85 C91' 1.50(3) . ?
C85 C91 1.52(2) . ?
C86 C87 1.39 . ?
C86 C91 1.39 . ?
C87 C88 1.39 . ?
C88 C89 1.39 . ?
C89 C90 1.39 . ?
C90 C91 1.39 . ?
C86' C87' 1.39 . ?
C86' C91' 1.39 . ?
C87' C88' 1.39 . ?
C88' C89' 1.39 . ?
C89' C90' 1.39 . ?
C90' C91' 1.39 . ?
O100 C101 1.48(6) . ?
O102 C103 1.46(8) . ?
O104 C105 1.18(10) . ?
